data_4345561
loop_
_publ_author_name
'Lee, Seon Hee'
'Shin, Nara'
'Kwak, Sang Woo'
'Hyun, Kyunglim'
'Woo, Won Hee'
'Lee, Ji Hye'
'Hwang, Hyonseok'
'Kim, Min'
'Lee, Junseong'
'Kim, Youngjo'
'Lee, Kang Mun'
'Park, Myung Hwan'

_publ_section_title
;
 Intriguing Indium-salen Complexes as Multicolor Luminophores.
;
_journal_issue 5
_journal_name_full 'Inorganic chemistry'
_journal_page_first 2621
_journal_page_last 2626
_journal_paper_doi 10.1021/acs.inorgchem.6b02797
_journal_volume 56
_journal_year 2017
_chemical_formula_moiety C78H86In2N4O5
_chemical_formula_sum 'C78 H86 In2 N4 O5'
_chemical_formula_weight 1389.14
_chemical_name_systematic
;
 ?
;
_space_group_crystal_system monoclinic
_space_group_IT_number 14
_space_group_name_Hall '-P 2yn'
_space_group_name_H-M_alt 'P 1 21/n 1'
_symmetry_space_group_name_Hall '-P 2yn'
_symmetry_space_group_name_H-M 'P 1 21/n 1'
_atom_sites_solution_hydrogens geom
_audit_creation_method SHELXL-2013
_cell_angle_alpha 90
_cell_angle_beta 107.547(4)
_cell_angle_gamma 90
_cell_formula_units_Z 4
_cell_length_a 15.8881(10)
_cell_length_b 28.3612(17)
_cell_length_c 18.5279(12)
_cell_measurement_reflns_used 14625
_cell_measurement_temperature 296(2)
_cell_measurement_theta_max 25.476
_cell_measurement_theta_min 1.842
_cell_volume 7960.3(9)
_computing_cell_refinement 'Bruker D8 QUEST'
_computing_data_collection 'Bruker D8 QUEST'
_computing_data_reduction 'Bruker D8 QUEST'
_computing_molecular_graphics 'SHELXL-2014 (Sheldrick, 2014)'
_computing_publication_material 'Bruker SHELXTL'
_computing_structure_refinement 'SHELXL-2014 (Sheldrick, 2014)'
_computing_structure_solution 'SHELXL-2014 (Sheldrick, 2014)'
_diffrn_ambient_temperature 296(2)
_diffrn_measured_fraction_theta_full 0.999
_diffrn_measured_fraction_theta_max 0.990
_diffrn_measurement_device_type 'CCD area detector'
_diffrn_measurement_method 'phi and omega scans'
_diffrn_radiation_type MoK\a
_diffrn_radiation_wavelength 0.71073
_diffrn_reflns_av_R_equivalents 0.1217
_diffrn_reflns_av_unetI/netI 0.1087
_diffrn_reflns_Laue_measured_fraction_full 0.999
_diffrn_reflns_Laue_measured_fraction_max 0.990
_diffrn_reflns_limit_h_max 19
_diffrn_reflns_limit_h_min -18
_diffrn_reflns_limit_k_max 34
_diffrn_reflns_limit_k_min -34
_diffrn_reflns_limit_l_max 22
_diffrn_reflns_limit_l_min -22
_diffrn_reflns_number 66682
_diffrn_reflns_point_group_measured_fraction_full 0.999
_diffrn_reflns_point_group_measured_fraction_max 0.990
_diffrn_reflns_theta_full 25.242
_diffrn_reflns_theta_max 25.476
_diffrn_reflns_theta_min 1.842
_diffrn_source 'fine-focus sealed tube'
_exptl_absorpt_coefficient_mu 0.626
_exptl_absorpt_correction_T_max 0.969
_exptl_absorpt_correction_T_min 0.928
_exptl_absorpt_correction_type multi-scan
_exptl_absorpt_process_details SADABS
_exptl_crystal_colour yellow
_exptl_crystal_density_diffrn 1.159
_exptl_crystal_description needle
_exptl_crystal_F_000 2880
_exptl_crystal_size_max 0.15
_exptl_crystal_size_mid 0.1
_exptl_crystal_size_min 0.05
_refine_diff_density_max 1.106
_refine_diff_density_min -1.677
_refine_diff_density_rms 0.144
_refine_ls_extinction_method none
_refine_ls_goodness_of_fit_ref 1.024
_refine_ls_hydrogen_treatment constr
_refine_ls_matrix_type full
_refine_ls_number_parameters 863
_refine_ls_number_reflns 14625
_refine_ls_number_restraints 64
_refine_ls_restrained_S_all 1.026
_refine_ls_R_factor_all 0.1207
_refine_ls_R_factor_gt 0.0811
_refine_ls_shift/su_max 0.027
_refine_ls_shift/su_mean 0.016
_refine_ls_structure_factor_coef Fsqd
_refine_ls_weighting_details 'w=1/[\s^2^(Fo^2^)+(0.1500P)^2^] where P=(Fo^2^+2Fc^2^)/3'
_refine_ls_weighting_scheme calc
_refine_ls_wR_factor_gt 0.2202
_refine_ls_wR_factor_ref 0.2434
_reflns_Friedel_coverage 0.000
_reflns_number_gt 9726
_reflns_number_total 14625
_reflns_threshold_expression 'I > 2\s(I)'
_cod_data_source_file ic6b02797_si_003.cif
_cod_data_source_block 4_In_Ph
_cod_database_code 4345561
_shelx_space_group_comment
;
The symmetry employed for this shelxl refinement is uniquely defined
by the following loop, which should always be used as a source of
symmetry information in preference to the above space-group names.
They are only intended as comments.
;
_shelxl_version_number 2013-4

loop_
_space_group_symop_operation_xyz
'x, y, z'
'-x+1/2, y+1/2, -z+1/2'
'-x, -y, -z'
'x-1/2, -y-1/2, z-1/2'

loop_
_atom_site_label
_atom_site_type_symbol
_atom_site_fract_x
_atom_site_fract_y
_atom_site_fract_z
_atom_site_U_iso_or_equiv
_atom_site_adp_type
_atom_site_occupancy
_atom_site_site_symmetry_order
_atom_site_calc_flag
_atom_site_refinement_flags_posn
_atom_site_refinement_flags_adp
_atom_site_refinement_flags_occupancy
_atom_site_disorder_assembly
_atom_site_disorder_group
In1 In -0.02823(3) 0.09576(2) 0.54056(3) 0.02979(17) Uani 1 1 d . . . A 4
In2 In 1.01438(4) 0.44495(2) 0.75037(3) 0.03579(18) Uani 1 1 d . . . B 4
O1 O 0.0877(3) 0.06957(17) 0.6186(3) 0.0352(12) Uani 1 1 d . . . A 4
O2 O 0.0512(3) 0.1109(2) 0.4734(3) 0.0408(13) Uani 1 1 d . . . A 4
O3 O 1.0219(3) 0.41959(17) 0.8583(3) 0.0375(12) Uani 1 1 d . . . B 4
O4 O 0.9294(3) 0.39021(17) 0.7030(3) 0.0418(13) Uani 1 1 d . . . B 4
N1 N -0.0780(4) 0.0242(2) 0.5594(3) 0.0293(13) Uani 1 1 d . . . A 4
N2 N -0.1215(4) 0.0733(2) 0.4292(3) 0.0313(13) Uani 1 1 d . . . A 4
N3 N 0.9979(4) 0.5130(2) 0.8063(4) 0.0393(15) Uani 1 1 d . . . B 4
N4 N 0.9159(5) 0.4869(2) 0.6630(4) 0.058(2) Uani 1 1 d . . . B 4
C1 C 0.0919(5) 0.0452(2) 0.6807(4) 0.0292(15) Uani 1 1 d . . . A 4
C2 C 0.1722(5) 0.0492(2) 0.7445(4) 0.0316(16) Uani 1 1 d . . . A 4
C3 C 0.1757(5) 0.0232(3) 0.8082(4) 0.0346(17) Uani 1 1 d . . . A 4
H3 H 0.2257 0.0262 0.8499 0.042 Uiso 1 1 calc R U . A 4
C4 C 0.1101(5) -0.0071(3) 0.8142(4) 0.0357(17) Uani 1 1 d . . . A 4
C5 C 0.0363(5) -0.0118(2) 0.7532(4) 0.0351(17) Uani 1 1 d . . . A 4
H5 H -0.0084 -0.0320 0.7565 0.042 Uiso 1 1 calc R U . A 4
C6 C 0.0266(5) 0.0132(2) 0.6860(4) 0.0303(16) Uani 1 1 d . . . A 4
C7 C 0.2437(5) 0.0847(3) 0.7410(4) 0.0374(18) Uani 1 1 d . . . A 4
C8 C 0.3194(6) 0.0866(3) 0.8170(5) 0.054(2) Uani 1 1 d . . . A 4
H8A H 0.3636 0.1086 0.8128 0.081 Uiso 1 1 calc R U . A 4
H8B H 0.3453 0.0558 0.8285 0.081 Uiso 1 1 calc R U . A 4
H8C H 0.2961 0.0964 0.8567 0.081 Uiso 1 1 calc R U . A 4
C9 C 0.2858(5) 0.0703(3) 0.6796(4) 0.0381(18) Uani 1 1 d . . . A 4
H9A H 0.2414 0.0699 0.6312 0.057 Uiso 1 1 calc R U . A 4
H9B H 0.3113 0.0394 0.6907 0.057 Uiso 1 1 calc R U . A 4
H9C H 0.3310 0.0925 0.6786 0.057 Uiso 1 1 calc R U . A 4
C10 C 0.2069(6) 0.1355(3) 0.7246(5) 0.046(2) Uani 1 1 d . . . A 4
H10A H 0.2538 0.1566 0.7236 0.069 Uiso 1 1 calc R U . A 4
H10B H 0.1822 0.1451 0.7636 0.069 Uiso 1 1 calc R U . A 4
H10C H 0.1619 0.1362 0.6765 0.069 Uiso 1 1 calc R U . A 4
C11 C 0.1188(6) -0.0330(3) 0.8865(4) 0.046(2) Uani 1 1 d . . . A 4
C12 C 0.1980(7) -0.0533(3) 0.9273(5) 0.055(2) Uani 1 1 d . . . A 4
H12 H 0.2469 -0.0513 0.9096 0.066 Uiso 1 1 calc R U . A 4
C13 C 0.2046(8) -0.0768(4) 0.9951(6) 0.069(3) Uani 1 1 d . . . A 4
H13 H 0.2582 -0.0902 1.0223 0.083 Uiso 1 1 calc R U . A 4
C14 C 0.1343(10) -0.0805(4) 1.0222(6) 0.082(4) Uani 1 1 d . . . A 4
H14 H 0.1399 -0.0960 1.0677 0.098 Uiso 1 1 calc R U . A 4
C15 C 0.0564(10) -0.0615(4) 0.9822(6) 0.083(4) Uani 1 1 d . . . A 4
H15 H 0.0077 -0.0645 0.9999 0.099 Uiso 1 1 calc R U . A 4
C16 C 0.0481(7) -0.0378(3) 0.9154(5) 0.058(2) Uani 1 1 d . . . A 4
H16 H -0.0061 -0.0247 0.8892 0.070 Uiso 1 1 calc R U . A 4
C17 C -0.0510(5) 0.0021(3) 0.6224(4) 0.0327(16) Uani 1 1 d . . . A 4
H17 H -0.0843 -0.0238 0.6282 0.039 Uiso 1 1 calc R U . A 4
C18 C -0.1485(5) 0.0042(2) 0.4972(4) 0.0318(16) Uani 1 1 d . . . A 4
H18A H -0.1928 -0.0099 0.5167 0.038 Uiso 1 1 calc R U . A 4
H18B H -0.1248 -0.0202 0.4722 0.038 Uiso 1 1 calc R U . A 4
C19 C -0.1912(5) 0.0434(3) 0.4397(4) 0.0356(17) Uani 1 1 d . . . A 4
H19A H -0.2244 0.0295 0.3918 0.043 Uiso 1 1 calc R U . A 4
H19B H -0.2313 0.0620 0.4586 0.043 Uiso 1 1 calc R U . A 4
C20 C -0.1161(5) 0.0837(2) 0.3623(4) 0.0309(16) Uani 1 1 d . . . A 4
H20 H -0.1598 0.0718 0.3208 0.037 Uiso 1 1 calc R U . A 4
C21 C -0.0487(5) 0.1117(2) 0.3472(4) 0.0325(16) Uani 1 1 d . . . A 4
C22 C 0.0319(5) 0.1241(2) 0.4027(4) 0.0338(17) Uani 1 1 d . . . A 4
C23 C 0.0959(5) 0.1510(2) 0.3791(4) 0.0326(16) Uani 1 1 d . . . A 4
C24 C 0.0765(5) 0.1647(2) 0.3047(4) 0.0340(17) Uani 1 1 d . . . A 4
H24 H 0.1178 0.1826 0.2903 0.041 Uiso 1 1 calc R U . A 4
C25 C -0.0048(5) 0.1525(3) 0.2479(4) 0.0339(17) Uani 1 1 d . . . A 4
C26 C -0.0638(5) 0.1257(2) 0.2713(4) 0.0332(17) Uani 1 1 d . . . A 4
H26 H -0.1159 0.1163 0.2355 0.040 Uiso 1 1 calc R U . A 4
C27 C 0.1839(5) 0.1654(3) 0.4373(4) 0.0363(17) Uani 1 1 d . . . A 4
C28 C 0.1659(6) 0.1975(3) 0.4995(5) 0.052(2) Uani 1 1 d . . . A 4
H28A H 0.2210 0.2081 0.5335 0.078 Uiso 1 1 calc R U . A 4
H28B H 0.1343 0.1798 0.5273 0.078 Uiso 1 1 calc R U . A 4
H28C H 0.1313 0.2242 0.4761 0.078 Uiso 1 1 calc R U . A 4
C29 C 0.2342(5) 0.1212(3) 0.4741(5) 0.047(2) Uani 1 1 d . . . A 4
H29A H 0.2420 0.1006 0.4355 0.070 Uiso 1 1 calc R U . A 4
H29B H 0.2013 0.1052 0.5025 0.070 Uiso 1 1 calc R U . A 4
H29C H 0.2909 0.1302 0.5075 0.070 Uiso 1 1 calc R U . A 4
C30 C 0.2431(6) 0.1928(3) 0.4033(5) 0.054(2) Uani 1 1 d . . . A 4
H30A H 0.2560 0.1743 0.3645 0.081 Uiso 1 1 calc R U . A 4
H30B H 0.2971 0.2002 0.4420 0.081 Uiso 1 1 calc R U . A 4
H30C H 0.2143 0.2215 0.3817 0.081 Uiso 1 1 calc R U . A 4
C31 C -0.0229(6) 0.1683(3) 0.1687(4) 0.0386(18) Uani 1 1 d . . . A 4
C32 C -0.1068(6) 0.1821(3) 0.1258(5) 0.051(2) Uani 1 1 d . . . A 4
H32 H -0.1529 0.1807 0.1470 0.061 Uiso 1 1 calc R U . A 4
C33 C -0.1231(7) 0.1979(3) 0.0521(4) 0.055(2) Uani 1 1 d . . . A 4
H33 H -0.1805 0.2059 0.0243 0.066 Uiso 1 1 calc R U . A 4
C34 C -0.0567(7) 0.2021(3) 0.0191(5) 0.057(3) Uani 1 1 d . . . A 4
H34 H -0.0686 0.2129 -0.0304 0.068 Uiso 1 1 calc R U . A 4
C35 C 0.0253(7) 0.1903(3) 0.0595(5) 0.055(3) Uani 1 1 d . . . A 4
H35 H 0.0706 0.1934 0.0376 0.066 Uiso 1 1 calc R U . A 4
C36 C 0.0457(6) 0.1732(3) 0.1348(5) 0.048(2) Uani 1 1 d . . . A 4
H36 H 0.1035 0.1654 0.1617 0.057 Uiso 1 1 calc R U . A 4
C37 C -0.0870(7) 0.1519(3) 0.5860(6) 0.065(3) Uani 1 1 d . . . A 4
C38 C 1.0647(5) 0.4383(2) 0.9247(4) 0.0336(17) Uani 1 1 d . . . B 4
C39 C 1.0998(5) 0.4083(2) 0.9882(4) 0.0338(16) Uani 1 1 d . . . B 4
C40 C 1.1457(5) 0.4297(2) 1.0571(4) 0.0334(16) Uani 1 1 d . . . B 4
H40 H 1.1696 0.4101 1.0985 0.040 Uiso 1 1 calc R U . B 4
C41 C 1.1580(5) 0.4784(2) 1.0681(4) 0.0304(16) Uani 1 1 d . . . B 4
C42 C 1.1199(5) 0.5063(2) 1.0065(4) 0.0326(16) Uani 1 1 d . . . B 4
H42 H 1.1238 0.5389 1.0123 0.039 Uiso 1 1 calc R U . B 4
C43 C 1.0755(5) 0.4878(2) 0.9357(4) 0.0344(17) Uani 1 1 d . . . B 4
C44 C 1.0849(5) 0.3547(3) 0.9821(4) 0.0392(18) Uani 1 1 d . . . B 4
C45 C 1.1277(6) 0.3294(3) 1.0584(5) 0.051(2) Uani 1 1 d . . . B 4
H45A H 1.1032 0.3416 1.0961 0.077 Uiso 1 1 calc R U . B 4
H45B H 1.1903 0.3347 1.0741 0.077 Uiso 1 1 calc R U . B 4
H45C H 1.1162 0.2962 1.0524 0.077 Uiso 1 1 calc R U . B 4
C46 C 0.9883(6) 0.3430(3) 0.9578(5) 0.053(2) Uani 1 1 d . . . B 4
H46A H 0.9809 0.3094 0.9537 0.079 Uiso 1 1 calc R U . B 4
H46B H 0.9601 0.3573 0.9096 0.079 Uiso 1 1 calc R U . B 4
H46C H 0.9621 0.3548 0.9947 0.079 Uiso 1 1 calc R U . B 4
C47 C 1.1259(7) 0.3350(3) 0.9215(5) 0.058(2) Uani 1 1 d . . . B 4
H47A H 1.1245 0.3011 0.9222 0.087 Uiso 1 1 calc R U . B 4
H47B H 1.1858 0.3455 0.9327 0.087 Uiso 1 1 calc R U . B 4
H47C H 1.0924 0.3461 0.8723 0.087 Uiso 1 1 calc R U . B 4
C48 C 1.2065(5) 0.4976(3) 1.1422(4) 0.0366(17) Uani 1 1 d . . . B 4
C49 C 1.2758(5) 0.4721(3) 1.1944(5) 0.0419(19) Uani 1 1 d . . . B 4
H49 H 1.2913 0.4425 1.1808 0.050 Uiso 1 1 calc R U . B 4
C50 C 1.3202(6) 0.4901(3) 1.2640(5) 0.052(2) Uani 1 1 d . . . B 4
H50 H 1.3645 0.4723 1.2971 0.062 Uiso 1 1 calc R U . B 4
C51 C 1.3003(7) 0.5347(3) 1.2864(5) 0.061(3) Uani 1 1 d . . . B 4
H51 H 1.3296 0.5465 1.3342 0.073 Uiso 1 1 calc R U . B 4
C52 C 1.2350(6) 0.5610(3) 1.2349(5) 0.050(2) Uani 1 1 d . . . B 4
H52 H 1.2230 0.5915 1.2470 0.060 Uiso 1 1 calc R U . B 4
C53 C 1.1883(5) 0.5420(3) 1.1664(4) 0.0395(18) Uani 1 1 d . . . B 4
H53 H 1.1426 0.5596 1.1346 0.047 Uiso 1 1 calc R U . B 4
C54 C 1.0317(5) 0.5220(3) 0.8773(4) 0.0365(17) Uani 1 1 d . . . B 4
H54 H 1.0280 0.5529 0.8928 0.044 Uiso 1 1 calc R U . B 4
C55 C 0.9448(7) 0.5497(3) 0.7553(5) 0.065(3) Uani 1 1 d . . . B 4
H55A H 0.8879 0.5526 0.7642 0.078 Uiso 1 1 calc R U . B 4
H55B H 0.9746 0.5799 0.7667 0.078 Uiso 1 1 calc R U . B 4
C56 C 0.9315(8) 0.5381(3) 0.6759(6) 0.076(3) Uani 1 1 d . . . B 4
H56A H 0.9832 0.5473 0.6618 0.091 Uiso 1 1 calc R U . B 4
H56B H 0.8812 0.5555 0.6444 0.091 Uiso 1 1 calc R U . B 4
C57 C 0.8506(6) 0.4713(3) 0.6097(5) 0.050(2) Uani 1 1 d . . . B 4
H57 H 0.8156 0.4938 0.5780 0.060 Uiso 1 1 calc R U . B 4
C58 C 0.8250(5) 0.4232(3) 0.5932(4) 0.0344(17) Uani 1 1 d . . . B 4
C59 C 0.8623(5) 0.3854(2) 0.6408(4) 0.0317(16) Uani 1 1 d . . . B 4
C60 C 0.8259(5) 0.3392(2) 0.6212(4) 0.0314(16) Uani 1 1 d . . . B 4
C61 C 0.7575(5) 0.3347(2) 0.5551(4) 0.0319(16) Uani 1 1 d . . . B 4
H61 H 0.7338 0.3047 0.5428 0.038 Uiso 1 1 calc R U . B 4
C62 C 0.7212(5) 0.3705(2) 0.5056(4) 0.0316(16) Uani 1 1 d . . . B 4
C63 C 0.7544(5) 0.4153(3) 0.5251(4) 0.0370(18) Uani 1 1 d . . . B 4
H63 H 0.7306 0.4406 0.4937 0.044 Uiso 1 1 calc R U . B 4
C64 C 0.8616(5) 0.2968(3) 0.6729(4) 0.0395(18) Uani 1 1 d . . . B 4
C65 C 0.9585(5) 0.2875(3) 0.6761(5) 0.048(2) Uani 1 1 d . . . B 4
H65A H 0.9804 0.2606 0.7077 0.072 Uiso 1 1 calc R U . B 4
H65B H 0.9938 0.3146 0.6965 0.072 Uiso 1 1 calc R U . B 4
H65C H 0.9614 0.2814 0.6259 0.072 Uiso 1 1 calc R U . B 4
C66 C 0.8565(6) 0.3052(3) 0.7527(4) 0.049(2) Uani 1 1 d . . . B 4
H66A H 0.7958 0.3072 0.7515 0.074 Uiso 1 1 calc R U . B 4
H66B H 0.8861 0.3342 0.7721 0.074 Uiso 1 1 calc R U . B 4
H66C H 0.8845 0.2796 0.7848 0.074 Uiso 1 1 calc R U . B 4
C67 C 0.8089(6) 0.2519(3) 0.6430(4) 0.046(2) Uani 1 1 d . . . B 4
H67A H 0.8178 0.2431 0.5958 0.069 Uiso 1 1 calc R U . B 4
H67B H 0.7473 0.2577 0.6353 0.069 Uiso 1 1 calc R U . B 4
H67C H 0.8287 0.2269 0.6791 0.069 Uiso 1 1 calc R U . B 4
C68 C 0.6472(5) 0.3614(3) 0.4355(4) 0.0337(16) Uani 1 1 d . . . B 4
C69 C 0.6338(6) 0.3161(3) 0.4038(4) 0.046(2) Uani 1 1 d . . . B 4
H69 H 0.6743 0.2925 0.4252 0.055 Uiso 1 1 calc R U . B 4
C70 C 0.5632(7) 0.3054(3) 0.3422(4) 0.055(3) Uani 1 1 d . . . B 4
H70 H 0.5549 0.2747 0.3237 0.066 Uiso 1 1 calc R U . B 4
C71 C 0.5040(6) 0.3406(3) 0.3078(5) 0.055(2) Uani 1 1 d . . . B 4
H71 H 0.4557 0.3336 0.2663 0.066 Uiso 1 1 calc R U . B 4
C72 C 0.5175(5) 0.3860(3) 0.3356(5) 0.051(2) Uani 1 1 d . . . B 4
H72 H 0.4795 0.4099 0.3113 0.061 Uiso 1 1 calc R U . B 4
C73 C 0.5872(5) 0.3962(3) 0.3993(4) 0.0380(18) Uani 1 1 d . . . B 4
H73 H 0.5942 0.4268 0.4183 0.046 Uiso 1 1 calc R U . B 4
C74 C 1.1391(7) 0.4367(3) 0.7267(6) 0.065(3) Uani 1 1 d . . . B 4
C75 C 0.688(3) 0.2226(15) 0.1826(16) 0.095(13) Uani 0.3 1 d D U P C 1
H75A H 0.6289 0.2337 0.1766 0.142 Uiso 0.3 1 calc R U P C 1
H75B H 0.6857 0.1969 0.1484 0.142 Uiso 0.3 1 calc R U P C 1
H75C H 0.7223 0.2478 0.1716 0.142 Uiso 0.3 1 calc R U P C 1
C76 C 0.7277(16) 0.2066(9) 0.2605(13) 0.044(6) Uani 0.3 1 d D U P C 1
H76A H 0.6799 0.2034 0.2826 0.053 Uiso 0.3 1 calc R U P C 1
H76B H 0.7498 0.1751 0.2573 0.053 Uiso 0.3 1 calc R U P C 1
O5 O 0.7945(16) 0.2306(8) 0.3129(12) 0.084(7) Uani 0.3 1 d D U P C 1
C77 C 0.8439(18) 0.2254(9) 0.3876(13) 0.046(7) Uani 0.3 1 d D U P C 1
H77A H 0.8796 0.1972 0.3919 0.055 Uiso 0.3 1 calc R U P C 1
H77B H 0.8038 0.2204 0.4173 0.055 Uiso 0.3 1 calc R U P C 1
C78 C 0.901(3) 0.2641(13) 0.420(2) 0.101(13) Uani 0.3 1 d D U P C 1
H78A H 0.9371 0.2719 0.3886 0.151 Uiso 0.3 1 calc R U P C 1
H78B H 0.9387 0.2551 0.4697 0.151 Uiso 0.3 1 calc R U P C 1
H78C H 0.8666 0.2909 0.4250 0.151 Uiso 0.3 1 calc R U P C 1
O6 O 0.0819(7) 0.3261(3) 0.2414(5) 0.065(3) Uani 0.7 1 d . U P D 1
C79 C 0.2442(12) 0.3477(7) 0.2956(11) 0.117(7) Uani 0.7 1 d . U P D 1
H79A H 0.2447 0.3568 0.2458 0.175 Uiso 0.7 1 calc R U P D 1
H79B H 0.2985 0.3320 0.3213 0.175 Uiso 0.7 1 calc R U P D 1
H79C H 0.2380 0.3753 0.3236 0.175 Uiso 0.7 1 calc R U P D 1
C80 C 0.1668(18) 0.3145(8) 0.2893(14) 0.139(8) Uani 0.7 1 d . U P D 1
H80A H 0.1824 0.2840 0.2732 0.166 Uiso 0.7 1 calc R U P D 1
H80B H 0.1620 0.3103 0.3399 0.166 Uiso 0.7 1 calc R U P D 1
C81 C 0.0072(14) 0.2999(7) 0.2231(12) 0.110(6) Uani 0.7 1 d . U P D 1
H81A H -0.0060 0.2940 0.2701 0.132 Uiso 0.7 1 calc R U P D 1
H81B H 0.0225 0.2697 0.2061 0.132 Uiso 0.7 1 calc R U P D 1
C82 C -0.0711(9) 0.3133(5) 0.1712(9) 0.068(4) Uani 0.7 1 d . U P D 1
H82A H -0.0974 0.3383 0.1920 0.103 Uiso 0.7 1 calc R U P D 1
H82B H -0.1106 0.2868 0.1597 0.103 Uiso 0.7 1 calc R U P D 1
H82C H -0.0601 0.3241 0.1258 0.103 Uiso 0.7 1 calc R U P D 1

loop_
_atom_site_aniso_label
_atom_site_aniso_U_11
_atom_site_aniso_U_22
_atom_site_aniso_U_33
_atom_site_aniso_U_23
_atom_site_aniso_U_13
_atom_site_aniso_U_12
In1 0.0268(3) 0.0269(3) 0.0339(3) -0.0016(2) 0.0065(2) 0.0019(2)
In2 0.0279(3) 0.0276(3) 0.0451(3) 0.0001(2) 0.0007(2) -0.0017(2)
O1 0.030(3) 0.035(3) 0.040(3) 0.007(2) 0.010(2) 0.001(2)
O2 0.028(3) 0.056(3) 0.033(3) 0.007(2) 0.001(2) -0.007(2)
O3 0.031(3) 0.031(3) 0.043(3) 0.001(2) 0.000(2) -0.005(2)
O4 0.036(3) 0.027(3) 0.047(3) 0.005(2) -0.011(2) -0.008(2)
N1 0.018(3) 0.033(3) 0.037(3) -0.003(3) 0.009(2) 0.001(2)
N2 0.023(3) 0.031(3) 0.040(3) -0.002(3) 0.009(3) -0.003(3)
N3 0.032(4) 0.028(3) 0.051(4) 0.004(3) 0.002(3) 0.003(3)
N4 0.059(5) 0.028(4) 0.069(5) 0.008(3) -0.007(4) -0.006(3)
C1 0.022(4) 0.029(4) 0.036(4) -0.002(3) 0.006(3) 0.004(3)
C2 0.026(4) 0.030(4) 0.036(4) -0.004(3) 0.005(3) 0.000(3)
C3 0.036(4) 0.036(4) 0.028(3) -0.001(3) 0.005(3) 0.003(3)
C4 0.041(5) 0.029(4) 0.036(4) -0.001(3) 0.010(3) 0.001(3)
C5 0.039(5) 0.025(4) 0.040(4) -0.001(3) 0.009(3) -0.005(3)
C6 0.029(4) 0.027(4) 0.035(4) -0.003(3) 0.011(3) 0.004(3)
C7 0.026(4) 0.044(5) 0.036(4) -0.001(3) 0.000(3) -0.002(3)
C8 0.043(5) 0.064(6) 0.048(5) -0.001(4) 0.001(4) -0.021(4)
C9 0.027(4) 0.041(4) 0.045(4) -0.008(4) 0.010(3) -0.003(3)
C10 0.040(5) 0.035(4) 0.063(5) -0.011(4) 0.017(4) -0.002(4)
C11 0.066(6) 0.028(4) 0.039(4) -0.005(3) 0.007(4) -0.006(4)
C12 0.063(6) 0.042(5) 0.048(5) 0.006(4) -0.003(4) -0.007(4)
C13 0.075(8) 0.057(6) 0.054(6) 0.010(5) -0.015(5) 0.002(5)
C14 0.134(13) 0.057(7) 0.041(5) 0.012(5) 0.007(7) -0.021(7)
C15 0.120(11) 0.076(8) 0.060(6) 0.016(6) 0.039(7) -0.029(7)
C16 0.068(7) 0.060(6) 0.051(5) 0.014(5) 0.024(5) 0.003(5)
C17 0.025(4) 0.034(4) 0.040(4) -0.001(3) 0.012(3) 0.003(3)
C18 0.024(4) 0.033(4) 0.036(4) -0.002(3) 0.005(3) -0.002(3)
C19 0.032(4) 0.034(4) 0.044(4) -0.005(3) 0.016(3) -0.006(3)
C20 0.023(4) 0.034(4) 0.036(4) -0.006(3) 0.009(3) 0.003(3)
C21 0.029(4) 0.026(4) 0.041(4) -0.001(3) 0.008(3) 0.002(3)
C22 0.033(4) 0.030(4) 0.037(4) 0.001(3) 0.007(3) 0.005(3)
C23 0.028(4) 0.027(4) 0.040(4) 0.003(3) 0.005(3) 0.006(3)
C24 0.028(4) 0.035(4) 0.037(4) 0.005(3) 0.007(3) 0.003(3)
C25 0.024(4) 0.035(4) 0.041(4) 0.001(3) 0.007(3) 0.000(3)
C26 0.038(4) 0.027(4) 0.030(4) 0.001(3) 0.003(3) 0.004(3)
C27 0.030(4) 0.036(4) 0.041(4) 0.004(3) 0.009(3) -0.004(3)
C28 0.048(6) 0.054(5) 0.050(5) -0.013(4) 0.007(4) -0.012(4)
C29 0.031(5) 0.052(5) 0.049(5) 0.012(4) -0.001(4) 0.003(4)
C30 0.036(5) 0.060(6) 0.058(5) 0.015(5) 0.002(4) -0.015(4)
C31 0.046(5) 0.034(4) 0.036(4) 0.005(3) 0.014(4) -0.004(4)
C32 0.047(6) 0.055(5) 0.047(5) 0.001(4) 0.008(4) -0.003(4)
C33 0.060(6) 0.059(6) 0.035(4) 0.012(4) -0.002(4) 0.005(5)
C34 0.080(8) 0.055(6) 0.034(4) 0.001(4) 0.015(5) -0.011(5)
C35 0.083(8) 0.054(6) 0.036(4) 0.000(4) 0.031(5) -0.025(5)
C36 0.045(5) 0.056(5) 0.044(4) 0.003(4) 0.017(4) 0.002(4)
C37 0.072(7) 0.042(5) 0.071(6) -0.020(5) 0.006(5) 0.025(5)
C38 0.022(4) 0.030(4) 0.047(4) -0.002(3) 0.009(3) -0.009(3)
C39 0.023(4) 0.032(4) 0.045(4) 0.003(3) 0.008(3) 0.002(3)
C40 0.022(4) 0.031(4) 0.045(4) 0.005(3) 0.006(3) 0.003(3)
C41 0.020(4) 0.030(4) 0.044(4) -0.003(3) 0.014(3) 0.003(3)
C42 0.021(4) 0.025(4) 0.053(4) -0.006(3) 0.013(3) 0.002(3)
C43 0.029(4) 0.029(4) 0.048(4) -0.004(3) 0.016(3) -0.002(3)
C44 0.029(4) 0.028(4) 0.053(5) -0.001(3) 0.002(3) 0.000(3)
C45 0.045(5) 0.033(4) 0.066(6) 0.007(4) 0.002(4) -0.005(4)
C46 0.045(5) 0.028(4) 0.074(6) 0.006(4) 0.002(4) -0.016(4)
C47 0.058(6) 0.036(5) 0.076(6) -0.007(4) 0.014(5) 0.005(4)
C48 0.034(4) 0.033(4) 0.043(4) 0.001(3) 0.013(3) -0.004(3)
C49 0.029(4) 0.039(4) 0.056(5) -0.008(4) 0.011(4) 0.000(3)
C50 0.033(5) 0.053(5) 0.059(5) -0.004(4) -0.003(4) 0.007(4)
C51 0.061(7) 0.057(6) 0.051(5) -0.018(5) -0.001(5) 0.005(5)
C52 0.044(5) 0.052(5) 0.053(5) -0.013(4) 0.012(4) 0.001(4)
C53 0.034(5) 0.039(4) 0.046(4) 0.001(4) 0.014(4) 0.008(3)
C54 0.027(4) 0.031(4) 0.048(4) 0.002(3) 0.007(3) 0.003(3)
C55 0.075(7) 0.035(5) 0.065(6) -0.002(4) -0.008(5) 0.022(5)
C56 0.074(8) 0.043(6) 0.081(7) 0.014(5) -0.024(6) -0.004(5)
C57 0.042(5) 0.036(5) 0.050(5) 0.009(4) -0.017(4) -0.001(4)
C58 0.027(4) 0.026(4) 0.043(4) 0.004(3) 0.002(3) -0.001(3)
C59 0.020(4) 0.031(4) 0.040(4) 0.001(3) 0.002(3) 0.002(3)
C60 0.029(4) 0.029(4) 0.034(4) -0.002(3) 0.007(3) 0.006(3)
C61 0.034(4) 0.027(4) 0.035(4) -0.005(3) 0.012(3) -0.003(3)
C62 0.022(4) 0.032(4) 0.038(4) -0.001(3) 0.006(3) -0.001(3)
C63 0.032(4) 0.031(4) 0.039(4) 0.005(3) -0.002(3) 0.003(3)
C64 0.040(5) 0.037(4) 0.036(4) 0.008(3) 0.003(3) 0.005(4)
C65 0.030(5) 0.045(5) 0.061(5) 0.010(4) 0.002(4) 0.013(4)
C66 0.066(6) 0.038(5) 0.040(4) 0.002(4) 0.012(4) 0.005(4)
C67 0.055(6) 0.026(4) 0.047(4) -0.002(4) -0.001(4) 0.002(4)
C68 0.032(4) 0.031(4) 0.035(4) 0.001(3) 0.005(3) -0.002(3)
C69 0.057(6) 0.041(5) 0.035(4) 0.004(4) 0.004(4) -0.002(4)
C70 0.079(7) 0.038(5) 0.036(4) -0.008(4) -0.001(4) -0.018(5)
C71 0.051(6) 0.058(6) 0.040(4) -0.013(4) -0.011(4) -0.013(5)
C72 0.026(4) 0.064(6) 0.055(5) 0.009(4) 0.002(4) 0.012(4)
C73 0.042(5) 0.027(4) 0.044(4) -0.002(3) 0.010(4) 0.000(3)
C74 0.048(6) 0.060(6) 0.088(7) -0.010(5) 0.024(5) -0.005(5)
C75 0.094(13) 0.095(13) 0.095(13) 0.000(2) 0.029(4) 0.000(2)
C76 0.037(10) 0.045(10) 0.055(10) 0.010(8) 0.021(8) 0.003(8)
O5 0.084(11) 0.074(10) 0.098(11) 0.001(8) 0.034(8) 0.028(8)
C77 0.052(10) 0.036(10) 0.052(10) -0.002(8) 0.020(8) 0.023(8)
C78 0.10(2) 0.14(2) 0.089(19) 0.006(16) 0.058(16) 0.032(16)
O6 0.051(5) 0.070(5) 0.072(5) -0.004(5) 0.014(4) 0.010(4)
C79 0.067(11) 0.140(14) 0.113(12) -0.065(11) -0.020(9) 0.035(10)
C80 0.143(12) 0.108(11) 0.149(11) 0.036(9) 0.020(9) 0.003(9)
C81 0.117(10) 0.086(9) 0.115(10) 0.029(8) 0.018(8) -0.032(8)
C82 0.046(8) 0.063(8) 0.091(10) 0.000(8) 0.014(7) 0.000(7)

loop_
_atom_type_symbol
_atom_type_description
_atom_type_scat_dispersion_real
_atom_type_scat_dispersion_imag
_atom_type_scat_source
C C 0.0033 0.0016 'International Tables Vol C Tables 4.2.6.8 and 6.1.1.4'
H H 0.0000 0.0000 'International Tables Vol C Tables 4.2.6.8 and 6.1.1.4'
N N 0.0061 0.0033 'International Tables Vol C Tables 4.2.6.8 and 6.1.1.4'
O O 0.0106 0.0060 'International Tables Vol C Tables 4.2.6.8 and 6.1.1.4'
In In -0.7276 1.3100 'International Tables Vol C Tables 4.2.6.8 and 6.1.1.4'

loop_
_geom_angle_atom_site_label_1
_geom_angle_atom_site_label_2
_geom_angle_atom_site_label_3
_geom_angle
O2 In1 O1 85.40(19)
O2 In1 C37 120.0(3)
O1 In1 C37 112.8(3)
O2 In1 N2 81.9(2)
O1 In1 N2 137.0(2)
C37 In1 N2 109.1(3)
O2 In1 N1 126.1(2)
O1 In1 N1 81.4(2)
C37 In1 N1 113.3(3)
N2 In1 N1 73.7(2)
O4 In2 O3 89.4(2)
O4 In2 C74 110.6(3)
O3 In2 C74 111.4(3)
O4 In2 N4 82.4(2)
O3 In2 N4 134.7(3)
C74 In2 N4 113.3(4)
O4 In2 N3 133.6(2)
O3 In2 N3 80.5(2)
C74 In2 N3 115.3(3)
N4 In2 N3 73.8(2)
C1 O1 In1 125.7(4)
C22 O2 In1 131.4(5)
C38 O3 In2 128.0(4)
C59 O4 In2 134.4(4)
C17 N1 C18 119.7(6)
C17 N1 In1 123.3(5)
C18 N1 In1 116.9(4)
C20 N2 C19 122.1(6)
C20 N2 In1 126.7(5)
C19 N2 In1 111.2(4)
C54 N3 C55 119.6(7)
C54 N3 In2 124.8(5)
C55 N3 In2 115.6(5)
C57 N4 C56 121.5(7)
C57 N4 In2 127.3(6)
C56 N4 In2 111.1(5)
O1 C1 C6 123.5(6)
O1 C1 C2 117.8(6)
C6 C1 C2 118.5(6)
C3 C2 C1 116.9(7)
C3 C2 C7 123.2(6)
C1 C2 C7 119.6(6)
C2 C3 C4 124.4(7)
C5 C4 C3 118.3(7)
C5 C4 C11 121.1(7)
C3 C4 C11 120.7(7)
C4 C5 C6 121.5(7)
C5 C6 C1 120.3(7)
C5 C6 C17 116.7(7)
C1 C6 C17 123.0(6)
C2 C7 C9 110.5(6)
C2 C7 C10 112.2(6)
C9 C7 C10 109.0(6)
C2 C7 C8 111.3(6)
C9 C7 C8 106.8(7)
C10 C7 C8 106.8(7)
C12 C11 C16 117.2(8)
C12 C11 C4 121.1(9)
C16 C11 C4 121.7(8)
C11 C12 C13 119.9(10)
C14 C13 C12 121.5(10)
C13 C14 C15 119.1(10)
C14 C15 C16 120.8(12)
C15 C16 C11 121.6(11)
N1 C17 C6 126.8(7)
N1 C18 C19 109.7(6)
N2 C19 C18 108.5(6)
N2 C20 C21 125.5(7)
C26 C21 C22 119.8(7)
C26 C21 C20 116.1(7)
C22 C21 C20 124.0(7)
O2 C22 C21 122.9(7)
O2 C22 C23 118.8(6)
C21 C22 C23 118.3(6)
C24 C23 C22 119.3(7)
C24 C23 C27 120.6(6)
C22 C23 C27 120.1(6)
C23 C24 C25 123.0(7)
C26 C25 C24 116.7(7)
C26 C25 C31 122.2(7)
C24 C25 C31 121.0(7)
C25 C26 C21 122.9(7)
C30 C27 C29 107.6(7)
C30 C27 C23 113.3(6)
C29 C27 C23 109.7(6)
C30 C27 C28 106.6(7)
C29 C27 C28 109.5(7)
C23 C27 C28 110.0(6)
C32 C31 C36 116.9(7)
C32 C31 C25 121.3(7)
C36 C31 C25 121.6(7)
C31 C32 C33 121.2(9)
C34 C33 C32 121.7(9)
C35 C34 C33 118.6(8)
C34 C35 C36 122.1(9)
C31 C36 C35 119.4(8)
O3 C38 C39 119.7(6)
O3 C38 C43 122.3(7)
C39 C38 C43 118.0(7)
C40 C39 C38 117.6(6)
C40 C39 C44 121.3(6)
C38 C39 C44 121.0(6)
C39 C40 C41 124.6(7)
C42 C41 C40 116.1(7)
C42 C41 C48 122.9(6)
C40 C41 C48 120.9(7)
C41 C42 C43 122.6(7)
C42 C43 C38 120.8(7)
C42 C43 C54 116.1(6)
C38 C43 C54 122.6(7)
C46 C44 C39 111.2(6)
C46 C44 C45 107.4(7)
C39 C44 C45 112.1(6)
C46 C44 C47 108.4(7)
C39 C44 C47 108.6(7)
C45 C44 C47 109.1(7)
C53 C48 C49 115.7(7)
C53 C48 C41 122.4(7)
C49 C48 C41 121.9(7)
C50 C49 C48 121.5(7)
C49 C50 C51 121.3(8)
C50 C51 C52 118.0(8)
C53 C52 C51 120.5(8)
C52 C53 C48 122.9(8)
N3 C54 C43 125.6(7)
C56 C55 N3 111.4(7)
C55 C56 N4 110.5(8)
N4 C57 C58 127.5(7)
C59 C58 C57 123.9(7)
C59 C58 C63 120.3(7)
C57 C58 C63 115.8(6)
O4 C59 C58 123.1(6)
O4 C59 C60 118.3(6)
C58 C59 C60 118.6(6)
C61 C60 C59 117.4(6)
C61 C60 C64 121.8(6)
C59 C60 C64 120.9(6)
C62 C61 C60 125.9(7)
C61 C62 C63 117.0(6)
C61 C62 C68 121.2(6)
C63 C62 C68 121.7(6)
C62 C63 C58 120.8(7)
C66 C64 C67 107.3(7)
C66 C64 C60 111.5(6)
C67 C64 C60 111.5(6)
C66 C64 C65 109.5(7)
C67 C64 C65 107.4(7)
C60 C64 C65 109.5(6)
C73 C68 C69 116.8(7)
C73 C68 C62 122.9(7)
C69 C68 C62 120.3(7)
C70 C69 C68 122.4(8)
C69 C70 C71 119.5(8)
C72 C71 C70 119.5(7)
C71 C72 C73 120.5(8)
C72 C73 C68 121.1(7)
O5 C76 C75 124(3)
C77 O5 C76 138(3)
O5 C77 C78 116(3)
C81 O6 C80 129.0(15)
O6 C80 C79 119.9(17)
O6 C81 C82 124.4(16)

loop_
_geom_bond_atom_site_label_1
_geom_bond_atom_site_label_2
_geom_bond_distance
In1 O2 2.067(5)
In1 O1 2.105(5)
In1 C37 2.142(8)
In1 N2 2.239(6)
In1 N1 2.242(6)
In2 O4 2.071(5)
In2 O3 2.094(5)
In2 C74 2.168(10)
In2 N4 2.227(7)
In2 N3 2.244(6)
O1 C1 1.327(8)
O2 C22 1.306(8)
O3 C38 1.324(8)
O4 C59 1.321(8)
N1 C17 1.280(9)
N1 C18 1.459(9)
N2 C20 1.303(9)
N2 C19 1.453(9)
N3 C54 1.288(9)
N3 C55 1.485(10)
N4 C57 1.276(10)
N4 C56 1.481(11)
C1 C6 1.405(10)
C1 C2 1.458(9)
C2 C3 1.378(10)
C2 C7 1.535(10)
C3 C4 1.381(10)
C4 C5 1.368(10)
C4 C11 1.497(10)
C5 C6 1.399(9)
C6 C17 1.461(10)
C7 C9 1.538(10)
C7 C10 1.549(11)
C7 C8 1.553(10)
C11 C12 1.384(12)
C11 C16 1.389(13)
C12 C13 1.398(13)
C13 C14 1.360(16)
C14 C15 1.348(18)
C15 C16 1.380(13)
C18 C19 1.547(10)
C20 C21 1.427(10)
C21 C26 1.410(9)
C21 C22 1.424(10)
C22 C23 1.442(10)
C23 C24 1.374(10)
C23 C27 1.540(10)
C24 C25 1.440(10)
C25 C26 1.374(10)
C25 C31 1.478(10)
C27 C30 1.498(10)
C27 C29 1.532(10)
C27 C28 1.562(11)
C31 C32 1.387(11)
C31 C36 1.419(11)
C32 C33 1.386(11)
C33 C34 1.376(13)
C34 C35 1.335(14)
C35 C36 1.419(11)
C38 C39 1.422(10)
C38 C43 1.422(10)
C39 C40 1.402(10)
C39 C44 1.538(10)
C40 C41 1.403(10)
C41 C42 1.369(10)
C41 C48 1.462(10)
C42 C43 1.392(10)
C43 C54 1.464(10)
C44 C46 1.501(11)
C44 C45 1.549(11)
C44 C47 1.561(12)
C48 C53 1.395(10)
C48 C49 1.425(11)
C49 C50 1.369(11)
C50 C51 1.396(12)
C51 C52 1.395(12)
C52 C53 1.372(11)
C55 C56 1.459(13)
C57 C58 1.429(11)
C58 C59 1.402(10)
C58 C63 1.430(10)
C59 C60 1.433(10)
C60 C61 1.377(10)
C60 C64 1.535(10)
C61 C62 1.372(10)
C62 C63 1.383(10)
C62 C68 1.487(9)
C64 C66 1.523(10)
C64 C67 1.533(11)
C64 C65 1.546(11)
C68 C73 1.395(10)
C68 C69 1.403(10)
C69 C70 1.371(11)
C70 C71 1.388(12)
C71 C72 1.379(12)
C72 C73 1.385(11)
C75 C76 1.464(19)
C76 O5 1.382(18)
O5 C77 1.377(18)
C77 C78 1.438(19)
O6 C81 1.35(2)
O6 C80 1.41(2)
C79 C80 1.53(3)
C81 C82 1.38(2)
